data_7051411
_journal_name_full 'New Journal of Chemistry'
_journal_paper_doi 10.1039/a809433k
_journal_year 1999
_chemical_formula_sum 'C64 H66 F12 N2 O10 P2'
_chemical_formula_weight 1313.13
_space_group_IT_number 2
_symmetry_cell_setting triclinic
_symmetry_space_group_name_Hall '-P 1'
_symmetry_space_group_name_H-M 'P -1'
_cell_angle_alpha 110.09(2)
_cell_angle_beta 90.33(2)
_cell_angle_gamma 91.12(2)
_cell_formula_units_Z 2
_cell_length_a 13.799(3)
_cell_length_b 14.407(4)
_cell_length_c 16.336(5)
_cell_measurement_temperature 293(2)
_cell_volume 3049.2(14)
_diffrn_ambient_temperature 293(2)
_exptl_crystal_density_diffrn 1.430
_refine_ls_R_factor_obs 0.1141
_refine_ls_wR_factor_obs 0.2968
_cod_depositor_comments
;
The following automatic conversions were performed:
'_symmetry_cell_setting' value 'Triclinic' changed to 'triclinic'
according to '/home/saulius/struct/CIF-dictionaries/cif_core.dic'
dictionary named 'cif_core.dic' version 2.4.1 from 2010-06-29.

Automatic conversion script
Id: cif_fix_enum 1527 2010-12-29 10:47:43Z saulius 
;
_cod_database_code 7051411

loop_
_symmetry_equiv_pos_as_xyz
'x, y, z'
'-x, -y, -z'

loop_
_atom_site_aniso_label
_atom_site_aniso_U_11
_atom_site_aniso_U_22
_atom_site_aniso_U_33
_atom_site_aniso_U_23
_atom_site_aniso_U_13
_atom_site_aniso_U_12
P10 0.070(2) 0.085(2) 0.052(2) 0.0233(14) -0.0154(13) 0.0086(15)
F11 0.424(18) 0.057(5) 0.145(8) 0.034(5) 0.078(10) 0.011(7)
F12 0.114(6) 0.414(17) 0.064(5) 0.054(7) -0.005(4) 0.122(9)
F13 0.201(10) 0.098(6) 0.167(9) -0.002(6) 0.007(7) -0.043(6)
F14 0.084(5) 0.200(8) 0.095(5) 0.060(5) -0.035(4) -0.004(5)
F15 0.106(5) 0.181(8) 0.063(4) 0.048(5) 0.011(4) 0.021(5)
F16 0.082(5) 0.204(8) 0.064(4) 0.049(5) 0.007(3) 0.002(5)
P20 0.065(2) 0.127(3) 0.082(2) 0.062(2) 0.001(2) -0.003(2)
F22 0.106(6) 0.250(11) 0.179(9) 0.140(9) 0.050(6) 0.013(7)
F21 0.233(28) 0.118(17) 0.294(31) 0.108(19) 0.098(28) 0.004(18)
F23 0.235(33) 0.246(32) 0.179(25) 0.066(28) 0.007(29) 0.169(26)
F24 0.074(12) 0.220(24) 0.215(24) 0.169(21) 0.041(12) -0.004(13)
F25 0.137(21) 0.265(38) 0.061(10) 0.068(19) -0.041(12) -0.095(25)
F21' 0.143(14) 0.063(9) 0.153(15) 0.047(9) 0.002(13) 0.007(10)
F23' 0.112(17) 0.163(21) 0.197(23) 0.052(17) -0.027(18) -0.049(16)
F24' 0.076(12) 0.233(27) 0.070(10) 0.025(15) -0.009(9) -0.032(16)
F25' 0.122(15) 0.128(19) 0.150(25) 0.084(18) -0.041(15) -0.002(15)
F26 0.107(6) 0.261(11) 0.109(6) 0.095(7) -0.018(5) -0.001(7)
C1 0.075(8) 0.098(9) 0.049(6) 0.028(6) 0.011(5) -0.011(6)
C2 0.182(18) 0.165(17) 0.051(8) 0.053(10) -0.046(10) -0.103(15)
C3 0.284(35) 0.087(13) 0.076(12) 0.030(10) 0.002(17) -0.028(18)
C4 0.240(26) 0.118(17) 0.076(12) 0.054(12) 0.010(13) 0.034(16)
C5 0.154(14) 0.104(11) 0.058(7) 0.029(8) -0.013(8) 0.020(10)
C6 0.070(7) 0.047(6) 0.042(5) 0.018(4) 0.010(5) 0.007(5)
C7 0.101(8) 0.066(7) 0.047(6) 0.028(5) -0.001(5) -0.017(6)
N8 0.073(6) 0.052(5) 0.046(4) 0.014(4) -0.004(4) -0.012(4)
C9 0.068(7) 0.056(6) 0.061(6) 0.015(5) -0.011(5) -0.019(5)
C10 0.056(6) 0.043(5) 0.047(5) 0.010(4) -0.013(4) -0.011(4)
C11 0.045(5) 0.043(5) 0.048(5) 0.012(4) -0.008(4) -0.019(4)
C12 0.053(6) 0.064(6) 0.046(5) 0.012(5) -0.005(4) -0.010(5)
C13 0.074(7) 0.059(6) 0.049(6) 0.004(5) 0.003(5) -0.012(5)
C14 0.059(6) 0.075(7) 0.056(6) 0.018(5) -0.015(5) 0.007(5)
C15 0.059(6) 0.059(6) 0.063(7) 0.015(5) -0.012(5) 0.004(5)
C16 0.112(11) 0.124(12) 0.152(14) 0.094(11) -0.035(10) -0.020(9)
O17 0.098(6) 0.107(6) 0.089(5) 0.062(5) -0.033(5) -0.036(5)
C18 0.119(11) 0.106(10) 0.091(9) 0.065(8) -0.002(8) 0.003(9)
C19 0.110(10) 0.112(10) 0.094(9) 0.068(8) -0.010(8) -0.020(8)
O20 0.112(6) 0.067(5) 0.074(5) 0.030(4) -0.025(4) -0.031(4)
C21 0.110(9) 0.078(8) 0.084(8) 0.053(7) -0.035(7) -0.026(7)
C22 0.097(8) 0.045(6) 0.084(8) 0.031(6) -0.023(6) -0.002(6)
O23 0.081(5) 0.083(5) 0.062(4) 0.036(4) -0.015(4) 0.001(4)
C24 0.061(6) 0.058(6) 0.069(7) 0.035(5) -0.010(5) -0.002(5)
C25 0.066(7) 0.056(6) 0.088(8) 0.039(6) -0.013(6) 0.003(5)
C26 0.098(8) 0.039(6) 0.057(6) 0.012(5) -0.004(6) 0.004(5)
C27 0.079(7) 0.042(5) 0.046(5) 0.012(4) -0.005(5) 0.002(5)
C28 0.046(5) 0.049(5) 0.046(5) 0.016(4) -0.011(4) -0.009(4)
C29 0.061(6) 0.043(5) 0.047(5) 0.017(4) -0.008(5) -0.010(5)
C30 0.061(6) 0.069(7) 0.044(5) 0.012(5) 0.001(5) -0.004(5)
C31 0.075(7) 0.060(6) 0.056(6) 0.020(5) 0.009(5) 0.007(5)
C32 0.048(6) 0.078(7) 0.093(8) 0.043(7) -0.005(6) 0.009(5)
C33 0.040(5) 0.062(6) 0.053(6) 0.019(5) -0.007(4) -0.012(5)
O34 0.074(4) 0.072(4) 0.056(4) 0.035(3) -0.005(3) 0.003(4)
C35 0.075(7) 0.072(7) 0.074(7) 0.037(6) -0.003(6) 0.014(6)
C36 0.070(7) 0.096(9) 0.077(8) 0.048(7) -0.013(6) -0.006(6)
O37 0.080(5) 0.120(7) 0.079(5) 0.063(5) -0.012(4) -0.008(5)
C38 0.086(9) 0.138(12) 0.098(9) 0.080(9) -0.026(7) -0.014(8)
C1' 0.101(10) 0.104(10) 0.043(6) 0.023(6) -0.023(6) 0.013(8)
C2' 0.213(19) 0.087(11) 0.057(8) 0.007(8) -0.031(10) 0.065(12)
C3' 0.336(35) 0.053(9) 0.030(7) 0.007(7) -0.012(12) 0.018(15)
C4' 0.294(29) 0.083(13) 0.061(10) 0.021(9) -0.044(13) -0.074(15)
C5' 0.146(12) 0.091(9) 0.042(6) 0.022(6) -0.019(7) -0.050(8)
C6' 0.097(8) 0.046(6) 0.029(5) 0.011(4) -0.024(5) -0.010(6)
C7' 0.090(8) 0.079(7) 0.044(5) 0.032(5) -0.018(5) 0.003(6)
N8' 0.058(5) 0.046(4) 0.055(5) 0.017(4) -0.008(4) 0.008(4)
C9' 0.055(6) 0.068(7) 0.046(6) 0.004(5) -0.012(5) -0.003(5)
C10' 0.058(5) 0.038(5) 0.035(5) 0.005(4) -0.008(4) 0.009(4)
C11' 0.036(4) 0.043(5) 0.041(4) 0.003(4) 0.001(4) 0.004(4)
C12' 0.051(5) 0.049(5) 0.040(5) 0.011(4) -0.013(4) 0.000(4)
C13' 0.054(6) 0.055(6) 0.045(5) 0.018(4) -0.011(4) -0.001(5)
C14' 0.060(6) 0.065(7) 0.052(6) 0.016(5) -0.004(5) -0.014(5)
C15' 0.064(6) 0.060(6) 0.056(6) 0.020(5) 0.004(5) -0.001(5)
C16' 0.123(13) 0.173(16) 0.117(12) 0.101(12) -0.007(10) 0.001(12)
O17' 0.113(7) 0.090(6) 0.071(5) 0.045(4) -0.006(5) -0.006(5)
C18' 0.159(13) 0.077(9) 0.078(8) 0.052(7) -0.020(9) -0.010(9)
C19' 0.145(12) 0.056(7) 0.073(8) 0.022(6) -0.013(8) 0.013(7)
O20' 0.141(7) 0.072(5) 0.054(4) 0.031(4) -0.011(4) 0.015(5)
C21' 0.131(10) 0.051(7) 0.063(7) 0.027(6) 0.014(7) 0.010(6)
C22' 0.106(9) 0.059(7) 0.065(7) 0.028(5) 0.010(6) -0.012(6)
O23' 0.098(5) 0.079(5) 0.051(4) 0.031(4) -0.007(4) -0.014(4)
C24' 0.092(8) 0.045(6) 0.044(5) 0.010(5) 0.000(5) 0.004(5)
C25' 0.076(7) 0.042(6) 0.061(6) 0.014(5) -0.005(5) -0.007(5)
C26' 0.076(7) 0.048(6) 0.057(6) 0.012(5) -0.027(5) -0.012(5)
C27' 0.082(7) 0.044(6) 0.040(5) 0.009(4) -0.013(5) 0.001(5)
C28' 0.056(5) 0.038(5) 0.040(5) 0.011(4) 0.000(4) 0.014(4)
C29' 0.056(6) 0.051(6) 0.044(5) 0.013(4) -0.003(4) 0.005(5)
C30' 0.061(6) 0.058(6) 0.045(5) 0.020(5) -0.015(5) 0.002(5)
C31' 0.075(7) 0.079(7) 0.058(6) 0.029(6) -0.025(5) -0.007(6)
C32' 0.049(6) 0.064(6) 0.073(7) 0.032(5) -0.015(5) -0.011(5)
C33' 0.061(6) 0.060(6) 0.048(5) 0.026(5) -0.007(5) 0.011(5)
O34' 0.075(5) 0.071(4) 0.054(4) 0.032(3) -0.006(3) -0.011(4)
C35' 0.063(7) 0.110(9) 0.076(7) 0.052(7) -0.001(6) -0.007(6)
C36' 0.079(8) 0.132(11) 0.070(8) 0.053(8) 0.011(6) 0.009(8)
O37' 0.085(6) 0.151(8) 0.067(5) 0.068(5) 0.004(4) 0.010(5)
C38' 0.113(11) 0.191(16) 0.102(10) 0.112(11) 0.024(8) 0.026(11)

loop_
_atom_site_label
_atom_site_type_symbol
_atom_site_fract_x
_atom_site_fract_y
_atom_site_fract_z
_atom_site_U_iso_or_equiv
_atom_site_thermal_displace_type
_atom_site_occupancy
_atom_site_calc_flag
_atom_site_refinement_flags
_atom_site_disorder_group
P10 P 0.3622(2) 0.4653(2) 0.2731(2) 0.0688(8) Uani 1 d . .
F11 F 0.3767(11) 0.5768(6) 0.3070(7) 0.208(6) Uani 1 d . .
F12 F 0.2708(6) 0.4683(10) 0.2207(5) 0.203(6) Uani 1 d . .
F13 F 0.3518(8) 0.3521(6) 0.2377(7) 0.168(4) Uani 1 d . .
F14 F 0.4547(5) 0.4550(7) 0.3237(5) 0.124(3) Uani 1 d . .
F15 F 0.4249(5) 0.4587(6) 0.1913(4) 0.115(3) Uani 1 d . .
F16 F 0.2997(5) 0.4737(6) 0.3557(4) 0.116(3) Uani 1 d . .
P20 P 0.1571(2) -0.0024(3) 0.2975(2) 0.0842(10) Uani 1 d D .
F22 F 0.0746(6) -0.0362(8) 0.3448(7) 0.161(4) Uani 1 d D .
F21 F 0.1718(25) 0.1082(13) 0.3470(22) 0.205(12) Uani 0.50 d PDU 1
F23 F 0.2208(32) -0.0883(28) 0.2597(22) 0.220(15) Uani 0.50 d PDU 1
F24 F 0.2160(13) 0.0701(22) 0.2615(20) 0.145(10) Uani 0.50 d PDU 1
F25 F 0.2186(22) 0.0302(28) 0.3824(14) 0.153(14) Uani 0.50 d PDU 1
F21' F 0.0825(13) 0.0896(10) 0.3284(12) 0.117(6) Uani 0.50 d PDU 2
F23' F 0.1532(16) -0.1187(14) 0.2544(21) 0.161(11) Uani 0.50 d PDU 2
F24' F 0.2490(13) -0.0048(28) 0.2391(10) 0.134(9) Uani 0.50 d PDU 2
F25' F 0.2284(24) -0.0274(19) 0.3612(20) 0.124(10) Uani 0.50 d PDU 2
F26 F 0.0925(6) -0.0205(8) 0.2124(5) 0.151(4) Uani 1 d D .
C1 C 0.5880(8) 0.1715(9) 0.3970(6) 0.074(3) Uani 1 d . .
H1A H 0.6333(8) 0.1221(9) 0.3772(6) 0.088 Uiso 1 calc R .
C2 C 0.6162(15) 0.2694(15) 0.4559(8) 0.130(7) Uani 1 d . .
H2A H 0.6787(15) 0.2830(15) 0.4791(8) 0.156 Uiso 1 calc R .
C3 C 0.5481(24) 0.3406(16) 0.4759(13) 0.149(10) Uani 1 d . .
H3A H 0.5668(24) 0.4045(16) 0.5106(13) 0.179 Uiso 1 calc R .
C4 C 0.4587(20) 0.3241(16) 0.4493(12) 0.139(8) Uani 1 d . .
H4A H 0.4140(20) 0.3745(16) 0.4657(12) 0.167 Uiso 1 calc R .
C5 C 0.4309(12) 0.2277(12) 0.3948(8) 0.105(4) Uani 1 d . .
H5A H 0.3670(12) 0.2155(12) 0.3748(8) 0.126 Uiso 1 calc R .
C6 C 0.4925(7) 0.1539(7) 0.3712(5) 0.052(2) Uani 1 d . .
C7 C 0.4588(8) 0.0525(7) 0.3137(6) 0.069(3) Uani 1 d . .
H7A H 0.3906(8) 0.0436(7) 0.3239(6) 0.083 Uiso 1 calc R .
H7B H 0.4943(8) 0.0034(7) 0.3292(6) 0.083 Uiso 1 calc R .
N8 N 0.4730(6) 0.0358(6) 0.2180(5) 0.058(2) Uani 1 d . .
C9 C 0.5414(8) -0.0201(7) 0.1755(7) 0.063(3) Uani 1 d . .
H9A H 0.5827(8) -0.0479(7) 0.2056(7) 0.076 Uiso 1 calc R .
C10 C 0.5558(6) -0.0407(6) 0.0862(6) 0.050(2) Uani 1 d . .
C11 C 0.4948(6) 0.0076(6) 0.0452(5) 0.047(2) Uani 1 d . .
C12 C 0.4210(7) 0.0700(7) 0.0923(6) 0.056(2) Uani 1 d . .
C13 C 0.4141(7) 0.0838(7) 0.1796(6) 0.065(3) Uani 1 d . .
H13A H 0.3683(7) 0.1267(7) 0.2129(6) 0.078 Uiso 1 calc R .
C14 C 0.6278(7) -0.1046(8) 0.0383(6) 0.064(3) Uani 1 d . .
H14A H 0.6679(7) -0.1361(8) 0.0659(6) 0.077 Uiso 1 calc R .
C15 C 0.3613(7) 0.1202(7) 0.0483(6) 0.062(3) Uani 1 d . .
H15A H 0.3148(7) 0.1637(7) 0.0795(6) 0.074 Uiso 1 calc R .
C16 C 0.3348(10) 0.1384(11) -0.3941(11) 0.117(5) Uani 1 d . .
H16A H 0.3382(10) 0.1529(11) -0.4478(11) 0.141 Uiso 1 calc R .
H16B H 0.3100(10) 0.1961(11) -0.3492(11) 0.141 Uiso 1 calc R .
O17 O 0.4268(6) 0.1196(6) -0.3703(5) 0.091(3) Uani 1 d . .
C18 C 0.4903(10) 0.2002(10) -0.3613(8) 0.097(4) Uani 1 d . .
H18A H 0.4608(10) 0.2609(10) -0.3253(8) 0.117 Uiso 1 calc R .
H18B H 0.5026(10) 0.2051(10) -0.4181(8) 0.117 Uiso 1 calc R .
C19 C 0.5800(10) 0.1877(10) -0.3220(8) 0.097(4) Uani 1 d . .
H19A H 0.6258(10) 0.2394(10) -0.3225(8) 0.117 Uiso 1 calc R .
H19B H 0.6069(10) 0.1246(10) -0.3558(8) 0.117 Uiso 1 calc R .
O20 O 0.5665(6) 0.1914(5) -0.2334(5) 0.083(2) Uani 1 d . .
C21 C 0.5872(9) 0.2852(8) -0.1701(7) 0.085(4) Uani 1 d . .
H21A H 0.5472(9) 0.3343(8) -0.1812(7) 0.102 Uiso 1 calc R .
H21B H 0.6546(9) 0.3034(8) -0.1742(7) 0.102 Uiso 1 calc R .
C22 C 0.5688(8) 0.2840(7) -0.0819(7) 0.073(3) Uani 1 d . .
H22A H 0.5724(8) 0.3509(7) -0.0403(7) 0.088 Uiso 1 calc R .
H22B H 0.5043(8) 0.2571(7) -0.0797(7) 0.088 Uiso 1 calc R .
O23 O 0.6395(5) 0.2247(5) -0.0601(4) 0.072(2) Uani 1 d . .
C24 C 0.6413(7) 0.2213(7) 0.0233(7) 0.059(3) Uani 1 d . .
C25 C 0.5778(7) 0.2691(7) 0.0869(7) 0.066(3) Uani 1 d . .
H25A H 0.5286(7) 0.3065(7) 0.0757(7) 0.079 Uiso 1 calc R .
C26 C 0.5881(8) 0.2606(7) 0.1697(6) 0.066(3) Uani 1 d . .
H26A H 0.5478(8) 0.2969(7) 0.2142(6) 0.079 Uiso 1 calc R .
C27 C 0.6538(7) 0.2021(6) 0.1872(6) 0.056(2) Uani 1 d . .
H27A H 0.6565(7) 0.1959(6) 0.2420(6) 0.067 Uiso 1 calc R .
C28 C 0.7184(6) 0.1507(6) 0.1222(5) 0.048(2) Uani 1 d . .
C29 C 0.7124(7) 0.1614(6) 0.0379(6) 0.050(2) Uani 1 d . .
C30 C 0.7784(7) 0.1100(7) -0.0262(6) 0.060(3) Uani 1 d . .
H30A H 0.7745(7) 0.1147(7) -0.0814(6) 0.072 Uiso 1 calc R .
C31 C 0.8474(8) 0.0540(7) -0.0087(6) 0.064(3) Uani 1 d . .
H31A H 0.8919(8) 0.0227(7) -0.0513(6) 0.076 Uiso 1 calc R .
C32 C 0.8523(7) 0.0425(8) 0.0722(7) 0.069(3) Uani 1 d . .
H32A H 0.8998(7) 0.0031(8) 0.0828(7) 0.083 Uiso 1 calc R .
C33 C 0.7892(6) 0.0876(7) 0.1358(6) 0.052(2) Uani 1 d . .
O34 O 0.7861(5) 0.0791(5) 0.2171(4) 0.064(2) Uani 1 d . .
C35 C 0.8500(8) 0.0108(8) 0.2347(7) 0.070(3) Uani 1 d . .
H35A H 0.9168(8) 0.0301(8) 0.2295(7) 0.084 Uiso 1 calc R .
H35B H 0.8383(8) -0.0549(8) 0.1927(7) 0.084 Uiso 1 calc R .
C36 C 0.8336(8) 0.0099(9) 0.3228(7) 0.077(3) Uani 1 d . .
H36A H 0.8862(8) -0.0237(9) 0.3399(7) 0.092 Uiso 1 calc R .
H36B H 0.8325(8) 0.0772(9) 0.3635(7) 0.092 Uiso 1 calc R .
O37 O 0.7456(5) -0.0386(6) 0.3256(5) 0.086(2) Uani 1 d . .
C38 C 0.7317(9) -0.0536(11) 0.4065(8) 0.097(4) Uani 1 d . .
H38A H 0.7051(9) 0.0053(11) 0.4485(8) 0.117 Uiso 1 calc R .
H38B H 0.7936(9) -0.0658(11) 0.4290(8) 0.117 Uiso 1 calc R .
C1' C 0.0419(10) -0.6781(10) -0.3964(7) 0.083(4) Uani 1 d . .
H1B H 0.0931(10) -0.6322(10) -0.3821(7) 0.100 Uiso 1 calc R .
C2' C 0.0576(15) -0.7766(12) -0.4490(8) 0.123(6) Uani 1 d . .
H2B H 0.1196(15) -0.7964(12) -0.4684(8) 0.147 Uiso 1 calc R .
C3' C -0.0148(23) -0.8403(12) -0.4705(9) 0.141(10) Uani 1 d . .
H3B H -0.0038(23) -0.9049(12) -0.5065(9) 0.170 Uiso 1 calc R .
C4' C -0.1054(20) -0.8144(13) -0.4416(11) 0.148(9) Uani 1 d . .
H4B H -0.1553(20) -0.8618(13) -0.4566(11) 0.178 Uiso 1 calc R .
C5' C -0.1250(10) -0.7164(9) -0.3888(7) 0.094(4) Uani 1 d . .
H5B H -0.1874(10) -0.6975(9) -0.3698(7) 0.112 Uiso 1 calc R .
C6' C -0.0484(9) -0.6503(7) -0.3668(5) 0.058(3) Uani 1 d . .
C7' C -0.0670(8) -0.5461(7) -0.3090(6) 0.068(3) Uani 1 d . .
H7C H -0.1344(8) -0.5314(7) -0.3150(6) 0.082 Uiso 1 calc R .
H7D H -0.0273(8) -0.5009(7) -0.3276(6) 0.082 Uiso 1 calc R .
N8' N -0.0447(6) -0.5303(5) -0.2147(5) 0.053(2) Uani 1 d . .
C9' C -0.1063(7) -0.5739(7) -0.1729(6) 0.061(3) Uani 1 d . .
H9B H -0.1593(7) -0.6113(7) -0.2031(6) 0.073 Uiso 1 calc R .
C10' C -0.0913(6) -0.5634(6) -0.0873(5) 0.045(2) Uani 1 d . .
C11' C -0.0088(6) -0.5059(6) -0.0451(5) 0.043(2) Uani 1 d . .
C12' C 0.0543(6) -0.4630(6) -0.0900(5) 0.048(2) Uani 1 d . .
C13' C 0.0332(6) -0.4783(6) -0.1756(5) 0.051(2) Uani 1 d . .
H13B H 0.0744(6) -0.4516(6) -0.2070(5) 0.061 Uiso 1 calc R .
C14' C -0.1537(7) -0.6063(7) -0.0400(6) 0.061(3) Uani 1 d . .
H14B H -0.2083(7) -0.6429(7) -0.0677(6) 0.073 Uiso 1 calc R .
C15' C 0.1350(7) -0.4053(7) -0.0441(6) 0.060(2) Uani 1 d . .
H15B H 0.1758(7) -0.3748(7) -0.0728(6) 0.072 Uiso 1 calc R .
C16' C 0.1463(12) -0.3750(13) -0.4063(10) 0.124(5) Uani 1 d . .
H16C H 0.1811(12) -0.3187(13) -0.3657(10) 0.149 Uiso 1 calc R .
H16D H 0.1379(12) -0.3628(13) -0.4607(10) 0.149 Uiso 1 calc R .
O17' O 0.0566(7) -0.3857(6) -0.3730(5) 0.087(2) Uani 1 d . .
C18' C 0.0029(11) -0.2967(9) -0.3567(8) 0.098(4) Uani 1 d . .
H18C H -0.0104(11) -0.2862(9) -0.4112(8) 0.118 Uiso 1 calc R .
H18D H 0.0406(11) -0.2404(9) -0.3193(8) 0.118 Uiso 1 calc R .
C19' C -0.0910(11) -0.3063(8) -0.3132(7) 0.091(4) Uani 1 d . .
H19C H -0.1316(11) -0.2506(8) -0.3088(7) 0.109 Uiso 1 calc R .
H19D H -0.1256(11) -0.3664(8) -0.3478(7) 0.109 Uiso 1 calc R .
O20' O -0.0707(6) -0.3089(5) -0.2285(4) 0.087(2) Uani 1 d . .
C21' C -0.0775(9) -0.2146(7) -0.1646(7) 0.080(3) Uani 1 d . .
H21C H -0.1428(9) -0.1910(7) -0.1647(7) 0.096 Uiso 1 calc R .
H21D H -0.0333(9) -0.1689(7) -0.1783(7) 0.096 Uiso 1 calc R .
C22' C -0.0533(9) -0.2173(8) -0.0768(7) 0.075(3) Uani 1 d . .
H22C H 0.0090(9) -0.2476(8) -0.0779(7) 0.090 Uiso 1 calc R .
H22D H -0.0494(9) -0.1506(8) -0.0349(7) 0.090 Uiso 1 calc R .
O23' O -0.1274(5) -0.2734(5) -0.0519(4) 0.074(2) Uani 1 d . .
C24' C -0.1223(8) -0.2761(7) 0.0309(6) 0.062(3) Uani 1 d . .
C25' C -0.0511(7) -0.2328(6) 0.0912(6) 0.061(3) Uani 1 d . .
H25B H -0.0003(7) -0.1981(6) 0.0768(6) 0.073 Uiso 1 calc R .
C26' C -0.0539(7) -0.2402(7) 0.1746(6) 0.062(3) Uani 1 d . .
H26B H -0.0054(7) -0.2097(7) 0.2153(6) 0.075 Uiso 1 calc R .
C27' C -0.1269(7) -0.2915(6) 0.1964(6) 0.057(2) Uani 1 d . .
H27 H -0.1281(7) -0.2952(6) 0.2522(6) 0.068 Uiso 1 calc R .
C28' C -0.2014(6) -0.3397(6) 0.1354(5) 0.045(2) Uani 1 d . .
C29' C -0.2005(7) -0.3293(6) 0.0515(6) 0.051(2) Uani 1 d . .
C30' C -0.2757(7) -0.3764(7) -0.0088(6) 0.054(2) Uani 1 d . .
H30B H -0.2749(7) -0.3731(7) -0.0646(6) 0.065 Uiso 1 calc R .
C31' C -0.3480(8) -0.4259(8) 0.0141(6) 0.070(3) Uani 1 d . .
H31B H -0.3995(8) -0.4518(8) -0.0245(6) 0.084 Uiso 1 calc R .
C32' C -0.3473(7) -0.4391(7) 0.0953(6) 0.060(3) Uani 1 d . .
H32B H -0.3956(7) -0.4780(7) 0.1078(6) 0.072 Uiso 1 calc R .
C33' C -0.2771(7) -0.3962(7) 0.1561(6) 0.054(2) Uani 1 d . .
O34' O -0.2676(5) -0.4059(5) 0.2353(4) 0.064(2) Uani 1 d . .
C35' C -0.3352(8) -0.4665(9) 0.2590(7) 0.078(3) Uani 1 d . .
H35C H -0.3348(8) -0.5329(9) 0.2166(7) 0.093 Uiso 1 calc R .
H35D H -0.3997(8) -0.4409(9) 0.2596(7) 0.093 Uiso 1 calc R .
C36' C -0.3104(9) -0.4693(10) 0.3459(7) 0.089(4) Uani 1 d . .
H36C H -0.3032(9) -0.4023(10) 0.3869(7) 0.107 Uiso 1 calc R .
H36D H -0.3627(9) -0.5019(10) 0.3658(7) 0.107 Uiso 1 calc R .
O37' O -0.2250(6) -0.5192(7) 0.3440(5) 0.093(3) Uani 1 d . .
C38' C -0.2014(11) -0.5372(13) 0.4212(9) 0.119(5) Uani 1 d . .
H38C H -0.2608(11) -0.5431(13) 0.4506(9) 0.143 Uiso 1 calc R .
H38D H -0.1644(11) -0.4809(13) 0.4595(9) 0.143 Uiso 1 calc R .

loop_
_geom_bond_atom_site_label_1
_geom_bond_atom_site_label_2
_geom_bond_distance
_geom_bond_site_symmetry_2
_geom_bond_publ_flag
P10 F11 1.517(8) . ?
P10 F12 1.531(7) . ?
P10 F13 1.534(9) . ?
P10 F14 1.554(7) . ?
P10 F15 1.573(7) . ?
P10 F16 1.577(7) . ?
P20 F23 1.49(2) . ?
P20 F21 1.53(2) . ?
P20 F22 1.542(8) . ?
P20 F25 1.55(2) . ?
P20 F25' 1.56(2) . ?
P20 F23' 1.58(2) . ?
P20 F24 1.579(14) . ?
P20 F24' 1.585(14) . ?
P20 F26 1.588(8) . ?
P20 F21' 1.634(13) . ?
C1 C6 1.372(13) . ?
C1 C2 1.45(2) . ?
C2 C3 1.36(3) . ?
C3 C4 1.30(3) . ?
C4 C5 1.41(2) . ?
C5 C6 1.33(2) . ?
C6 C7 1.503(13) . ?
C7 N8 1.513(11) . ?
N8 C9 1.294(12) . ?
N8 C13 1.359(12) . ?
C9 C10 1.402(13) . ?
C10 C11 1.407(12) . ?
C10 C14 1.413(13) . ?
C11 C12 1.417(12) . ?
C11 C11 1.43(2) 2_655 ?
C12 C13 1.375(13) . ?
C12 C15 1.445(13) . ?
C14 C15 1.362(13) 2_655 ?
C15 C14 1.362(13) 2_655 ?
C16 O17 1.384(14) . ?
C16 C38 1.47(2) 2_655 ?
O17 C18 1.407(13) . ?
C18 C19 1.43(2) . ?
C19 O20 1.443(13) . ?
O20 C21 1.414(12) . ?
C21 C22 1.470(14) . ?
C22 O23 1.431(11) . ?
O23 C24 1.380(11) . ?
C24 C25 1.365(13) . ?
C24 C29 1.391(12) . ?
C25 C26 1.406(13) . ?
C26 C27 1.344(12) . ?
C27 C28 1.403(12) . ?
C28 C33 1.415(12) . ?
C28 C29 1.439(12) . ?
C29 C30 1.406(12) . ?
C30 C31 1.350(13) . ?
C31 C32 1.389(13) . ?
C32 C33 1.353(13) . ?
C33 O34 1.374(10) . ?
O34 C35 1.434(10) . ?
C35 C36 1.462(13) . ?
C36 O37 1.397(11) . ?
O37 C38 1.423(12) . ?
C38 C16 1.47(2) 2_655 ?
C1' C6' 1.356(14) . ?
C1' C2' 1.41(2) . ?
C2' C3' 1.30(3) . ?
C3' C4' 1.35(3) . ?
C4' C5' 1.41(2) . ?
C5' C6' 1.369(14) . ?
C6' C7' 1.501(13) . ?
C7' N8' 1.507(11) . ?
N8' C13' 1.326(10) . ?
N8' C9' 1.365(11) . ?
C9' C10' 1.368(11) . ?
C10' C11' 1.421(11) . ?
C10' C14' 1.427(12) . ?
C11' C12' 1.405(12) . ?
C11' C11' 1.44(2) 2_545 ?
C12' C13' 1.368(11) . ?
C12' C15' 1.421(12) . ?
C14' C15' 1.349(12) 2_545 ?
C15' C14' 1.349(12) 2_545 ?
C16' O17' 1.382(15) . ?
C16' C38' 1.44(2) 2_545 ?
O17' C18' 1.438(14) . ?
C18' C19' 1.51(2) . ?
C19' O20' 1.424(12) . ?
O20' C21' 1.406(11) . ?
C21' C22' 1.484(14) . ?
C22' O23' 1.436(11) . ?
O23' C24' 1.369(11) . ?
C24' C25' 1.366(13) . ?
C24' C29' 1.420(13) . ?
C25' C26' 1.404(13) . ?
C26' C27' 1.358(13) . ?
C27' C28' 1.421(12) . ?
C28' C33' 1.423(12) . ?
C28' C29' 1.430(11) . ?
C29' C30' 1.417(12) . ?
C30' C31' 1.343(13) . ?
C31' C32' 1.403(13) . ?
C32' C33' 1.360(12) . ?
C33' O34' 1.354(10) . ?
O34' C35' 1.410(11) . ?
C35' C36' 1.471(14) . ?
C36' O37' 1.388(12) . ?
O37' C38' 1.409(13) . ?
C38' C16' 1.44(2) 2_545 ?
